data_1509458
loop_
_publ_author_name
'Maazaz, M.'
'Belharouak, I.'
'Tanguy, B.'
'Aouad, H.'
'Gravereau, P.'
'le Flem, G.'
'Mesnaoui, M.'
'Parent, C.'

_publ_section_title
;
 Crystal structure and luminescence properties of silver in Ag M (P O3)3
 (M= Mg, Zn, Ba) polyphosphates
;
_journal_name_full 'Journal of Solid State Chemistry'
_journal_page_first 97
_journal_page_last 103
_journal_paper_doi 10.1006/jssc.1999.8227
_journal_volume 145
_journal_year 1999
_chemical_formula_sum 'Ag Mg O9 P3'
_chemical_name_systematic 'Ag Mg (P O3)3'
_space_group_IT_number 54
_symmetry_space_group_name_Hall '-P 2a 2ac'
_symmetry_space_group_name_H-M 'P c c a'
_cell_angle_alpha 90
_cell_angle_beta 90
_cell_angle_gamma 90
_cell_formula_units_Z 8
_cell_length_a 13.888
_cell_length_b 10.7302
_cell_length_c 9.97301
_cell_volume 1486.188
_citation_journal_id_ASTM JSSCBI
_cod_data_source_file silver1-2_415.cif
_cod_data_source_block Ag1Mg1O9P3
_cod_original_formula_sum 'Ag1 Mg1 O9 P3'
_cod_database_code 1509458

loop_
_symmetry_equiv_pos_as_xyz
x,y,z
-x+1/2,-y,z
x+1/2,-y,-z+1/2
-x,y,-z+1/2
-x,-y,-z
x-1/2,y,-z
-x-1/2,y,z-1/2
x,-y,z-1/2

loop_
_atom_site_label
_atom_site_type_symbol
_atom_site_fract_x
_atom_site_fract_y
_atom_site_fract_z
_atom_site_occupancy
_atom_site_U_iso_or_equiv
Mg1 Mg+2 0.25 0.5 0.467 1 0.0
O4 O-2 0.5 0.4686 0.25 1 0.0
P1 P+5 0.1489 0.0458 0.2385 1 0.0
O5 O-2 0.0921 0.0831 0.3581 1 0.0
O3 O-2 0.0648 0.3482 0.1355 1 0.0
Mg2 Mg+2 0 0 0 1 0.0
Ag1 Ag+1 0.377 0.2488 0.0244 1 0.0
O2 O-2 0.1808 0.17 0.1583 1 0.0
P3 P+5 0.1007 0.4693 0.2158 1 0.0
O7 O-2 0.2973 0.3178 0.4724 1 0.0
O6 O-2 0.3932 0.0439 0.1422 1 0.0
O10 O-2 0.151 0.4311 0.3391 1 0.0
O8 O-2 0.057 0.1737 0.9738 1 0.0
O1 O-2 0.25 0 0.2934 1 0.0
P2 P+5 0.126 0.2504 0.0486 1 0.0
O9 O-2 0.3503 0.4453 0.121 1 0.0
